data_7101979
loop_
_publ_author_name
'Clayden, Jonathan'
'Vallverd\'u, Llu\'is'
'Helliwell, Madeleine'

_publ_section_title
;
 Transmitting information along oligo-para-phenylenes: 1,12-stereochemical
 control in a terphenyl tetracarboxamide
;
_journal_coden_ASTM CHCOFS
_journal_issue 23
_journal_name_full
;
 Chemical Communications (Cambridge, United Kingdom)
;
_journal_page_first 2357
_journal_page_last 2359
_journal_paper_doi 10.1039/b701682d
_journal_year 2007
_chemical_formula_sum 'C48 H70 N4 O4'
_chemical_formula_weight 767.08
_space_group_IT_number 14
_symmetry_cell_setting monoclinic
_symmetry_space_group_name_Hall '-P 2yn'
_symmetry_space_group_name_H-M 'P 1 21/n 1'
_atom_sites_solution_hydrogens geom
_atom_sites_solution_primary direct
_atom_sites_solution_secondary difmap
_cell_angle_alpha 90.00
_cell_angle_beta 91.217(3)
_cell_angle_gamma 90.00
_cell_formula_units_Z 4
_cell_length_a 11.4928(16)
_cell_length_b 18.165(3)
_cell_length_c 21.418(3)
_cell_measurement_reflns_used 2690
_cell_measurement_temperature 100(2)
_cell_measurement_theta_max 23.47
_cell_measurement_theta_min 2.21
_cell_volume 4470.5(11)
_computing_cell_refinement 'Bruker SMART'
_computing_data_collection 'Bruker SMART'
_computing_data_reduction 'Bruker SAINT'
_computing_molecular_graphics 'Bruker SHELXTL'
_computing_publication_material 'Bruker SHELXTL'
_computing_structure_refinement 'SHELXL-97 (Sheldrick, 1997)'
_computing_structure_solution 'SHELXS-97 (Sheldrick, 1990)'
_diffrn_ambient_temperature 100(2)
_diffrn_measured_fraction_theta_full 0.999
_diffrn_measured_fraction_theta_max 0.999
_diffrn_measurement_device_type 'CCD area detector'
_diffrn_measurement_method 'phi and omega scans'
_diffrn_radiation_monochromator graphite
_diffrn_radiation_source 'fine-focus sealed tube'
_diffrn_radiation_type MoK\a
_diffrn_radiation_wavelength 0.71073
_diffrn_reflns_av_R_equivalents 0.0777
_diffrn_reflns_av_sigmaI/netI 0.1246
_diffrn_reflns_limit_h_max 9
_diffrn_reflns_limit_h_min -13
_diffrn_reflns_limit_k_max 20
_diffrn_reflns_limit_k_min -21
_diffrn_reflns_limit_l_max 25
_diffrn_reflns_limit_l_min -22
_diffrn_reflns_number 22702
_diffrn_reflns_theta_full 25.02
_diffrn_reflns_theta_max 25.02
_diffrn_reflns_theta_min 1.90
_exptl_absorpt_coefficient_mu 0.072
_exptl_absorpt_correction_type none
_exptl_crystal_colour colourless
_exptl_crystal_density_diffrn 1.140
_exptl_crystal_density_method 'not measured'
_exptl_crystal_description prismatic
_exptl_crystal_F_000 1672
_exptl_crystal_size_max 0.50
_exptl_crystal_size_mid 0.25
_exptl_crystal_size_min 0.25
_refine_diff_density_max 0.173
_refine_diff_density_min -0.150
_refine_diff_density_rms 0.035
_refine_ls_extinction_method none
_refine_ls_goodness_of_fit_ref 0.744
_refine_ls_hydrogen_treatment constr
_refine_ls_matrix_type full
_refine_ls_number_parameters 523
_refine_ls_number_reflns 7905
_refine_ls_number_restraints 0
_refine_ls_restrained_S_all 0.744
_refine_ls_R_factor_all 0.0901
_refine_ls_R_factor_gt 0.0388
_refine_ls_shift/su_max 0.001
_refine_ls_shift/su_mean 0.000
_refine_ls_structure_factor_coef Fsqd
_refine_ls_weighting_details 'calc w=1/[\s^2^(Fo^2^)+(0.0044P)^2^+0.0000P] where P=(Fo^2^+2Fc^2^)/3'
_refine_ls_weighting_scheme calc
_refine_ls_wR_factor_gt 0.0583
_refine_ls_wR_factor_ref 0.0659
_reflns_number_gt 4268
_reflns_number_total 7905
_reflns_threshold_expression >2sigma(I)
_cod_data_source_file b701682d.txt
_cod_data_source_block s2232m
_cod_depositor_comments
;
The following automatic conversions were performed:
'_symmetry_cell_setting' value 'Monoclinic' changed to 'monoclinic'
according to '/home/saulius/struct/CIF-dictionaries/cif_core.dic'
dictionary named 'cif_core.dic' version 2.4.1 from 2010-06-29.

Automatic conversion script
Id: cif_fix_enum 1527 2010-12-29 10:47:43Z saulius 
;
_cod_original_sg_symbol_H-M P2(1)/n
_cod_database_code 7101979

loop_
_symmetry_equiv_pos_as_xyz
'x, y, z'
'-x+1/2, y+1/2, -z+1/2'
'-x, -y, -z'
'x-1/2, -y-1/2, z-1/2'

loop_
_atom_site_label
_atom_site_type_symbol
_atom_site_fract_x
_atom_site_fract_y
_atom_site_fract_z
_atom_site_U_iso_or_equiv
_atom_site_adp_type
_atom_site_occupancy
_atom_site_symmetry_multiplicity
_atom_site_calc_flag
_atom_site_refinement_flags
O1 O 0.89447(11) 0.99301(7) 0.33133(6) 0.0266(4) Uani 1 1 d .
O2 O 0.69797(10) 0.90750(7) 0.12340(6) 0.0252(3) Uani 1 1 d .
O3 O 1.02254(11) 0.69759(7) 0.01398(6) 0.0243(3) Uani 1 1 d .
O4 O 1.18877(10) 0.77097(6) 0.24605(6) 0.0219(3) Uani 1 1 d .
N1 N 0.91273(12) 0.86889(8) 0.34369(7) 0.0206(4) Uani 1 1 d .
N2 N 0.76460(12) 1.02563(8) 0.12596(7) 0.0198(4) Uani 1 1 d .
N3 N 0.85962(12) 0.68388(8) 0.07160(7) 0.0190(4) Uani 1 1 d .
N4 N 1.29509(12) 0.78033(8) 0.15863(7) 0.0187(4) Uani 1 1 d .
C1 C 1.15254(17) 0.97037(10) 0.37013(9) 0.0220(5) Uani 1 1 d .
C2 C 1.08377(15) 0.94432(9) 0.31942(9) 0.0179(5) Uani 1 1 d .
C3 C 1.13349(15) 0.92958(9) 0.26224(9) 0.0182(5) Uani 1 1 d .
C4 C 1.25314(16) 0.94079(9) 0.25514(9) 0.0219(5) Uani 1 1 d .
H4 H 1.2875 0.9323 0.2158 0.026 Uiso 1 1 calc R
C5 C 1.32111(17) 0.96417(9) 0.30534(10) 0.0256(5) Uani 1 1 d .
H5 H 1.4026 0.9703 0.3009 0.031 Uiso 1 1 calc R
C6 C 1.27067(17) 0.97860(10) 0.36179(10) 0.0250(5) Uani 1 1 d .
H6 H 1.3184 0.9946 0.3959 0.030 Uiso 1 1 calc R
C7 C 1.09853(17) 0.98966(10) 0.43139(9) 0.0312(6) Uani 1 1 d .
H7A H 1.1597 0.9944 0.4637 0.047 Uiso 1 1 calc R
H7B H 1.0442 0.9507 0.4432 0.047 Uiso 1 1 calc R
H7C H 1.0565 1.0364 0.4272 0.047 Uiso 1 1 calc R
C8 C 0.95508(16) 0.93686(11) 0.33116(9) 0.0214(5) Uani 1 1 d .
C9 C 0.98514(16) 0.80174(10) 0.34152(9) 0.0214(5) Uani 1 1 d .
H9 H 1.0646 0.8170 0.3284 0.026 Uiso 1 1 calc R
C10 C 0.99829(16) 0.76573(10) 0.40550(9) 0.0305(5) Uani 1 1 d .
H10A H 1.0259 0.8023 0.4360 0.046 Uiso 1 1 calc R
H10B H 1.0546 0.7253 0.4034 0.046 Uiso 1 1 calc R
H10C H 0.9228 0.7464 0.4182 0.046 Uiso 1 1 calc R
C11 C 0.93829(16) 0.74800(10) 0.29291(9) 0.0291(5) Uani 1 1 d .
H11A H 0.8609 0.7311 0.3048 0.044 Uiso 1 1 calc R
H11B H 0.9908 0.7057 0.2903 0.044 Uiso 1 1 calc R
H11C H 0.9329 0.7725 0.2522 0.044 Uiso 1 1 calc R
C12 C 0.78966(16) 0.86026(11) 0.36238(9) 0.0264(5) Uani 1 1 d .
H12 H 0.7772 0.8064 0.3690 0.032 Uiso 1 1 calc R
C13 C 0.76638(16) 0.89727(11) 0.42410(9) 0.0332(6) Uani 1 1 d .
H13A H 0.8231 0.8801 0.4556 0.050 Uiso 1 1 calc R
H13B H 0.6876 0.8850 0.4373 0.050 Uiso 1 1 calc R
H13C H 0.7733 0.9507 0.4193 0.050 Uiso 1 1 calc R
C14 C 0.70389(16) 0.88350(11) 0.31067(10) 0.0385(6) Uani 1 1 d .
H14A H 0.7065 0.9371 0.3057 0.058 Uiso 1 1 calc R
H14B H 0.6251 0.8685 0.3217 0.058 Uiso 1 1 calc R
H14C H 0.7251 0.8599 0.2714 0.058 Uiso 1 1 calc R
C15 C 1.06551(15) 0.90326(10) 0.20612(9) 0.0186(5) Uani 1 1 d .
C16 C 0.96180(15) 0.93792(9) 0.18853(9) 0.0198(5) Uani 1 1 d .
H16 H 0.9311 0.9745 0.2152 0.024 Uiso 1 1 calc R
C17 C 0.90148(15) 0.92107(9) 0.13348(9) 0.0172(5) Uani 1 1 d .
C18 C 0.94609(15) 0.86864(9) 0.09244(9) 0.0174(5) Uani 1 1 d .
C19 C 1.04676(15) 0.83121(9) 0.11167(9) 0.0194(5) Uani 1 1 d .
H19 H 1.0765 0.7938 0.0854 0.023 Uiso 1 1 calc R
C20 C 1.10531(15) 0.84640(10) 0.16769(9) 0.0166(5) Uani 1 1 d .
C21 C 0.77916(16) 0.95153(10) 0.12537(9) 0.0200(5) Uani 1 1 d .
C22 C 0.86061(16) 1.07822(10) 0.11715(9) 0.0256(5) Uani 1 1 d .
H22 H 0.9326 1.0487 0.1103 0.031 Uiso 1 1 calc R
C23 C 0.84071(17) 1.12611(10) 0.05922(10) 0.0363(6) Uani 1 1 d .
H23A H 0.8301 1.0945 0.0224 0.055 Uiso 1 1 calc R
H23B H 0.9083 1.1582 0.0535 0.055 Uiso 1 1 calc R
H23C H 0.7710 1.1563 0.0645 0.055 Uiso 1 1 calc R
C24 C 0.88353(16) 1.12605(10) 0.17442(10) 0.0364(6) Uani 1 1 d .
H24A H 0.8177 1.1595 0.1801 0.055 Uiso 1 1 calc R
H24B H 0.9547 1.1548 0.1687 0.055 Uiso 1 1 calc R
H24C H 0.8930 1.0947 0.2114 0.055 Uiso 1 1 calc R
C25 C 0.64583(16) 1.05652(10) 0.13110(9) 0.0246(5) Uani 1 1 d .
H25 H 0.6549 1.1112 0.1334 0.030 Uiso 1 1 calc R
C26 C 0.58906(16) 1.03304(10) 0.19106(10) 0.0331(6) Uani 1 1 d .
H26A H 0.5797 0.9794 0.1913 0.050 Uiso 1 1 calc R
H26B H 0.5126 1.0565 0.1939 0.050 Uiso 1 1 calc R
H26C H 0.6381 1.0480 0.2268 0.050 Uiso 1 1 calc R
C27 C 0.57098(16) 1.04056(10) 0.07268(10) 0.0347(6) Uani 1 1 d .
H27A H 0.6130 1.0558 0.0355 0.052 Uiso 1 1 calc R
H27B H 0.4977 1.0680 0.0748 0.052 Uiso 1 1 calc R
H27C H 0.5543 0.9877 0.0703 0.052 Uiso 1 1 calc R
C28 C 0.89430(15) 0.85786(10) 0.02842(9) 0.0190(5) Uani 1 1 d .
C29 C 0.87948(15) 0.78908(10) 0.00006(9) 0.0181(5) Uani 1 1 d .
C30 C 0.83382(15) 0.78340(10) -0.06105(9) 0.0220(5) Uani 1 1 d .
C31 C 0.80295(16) 0.84705(11) -0.09302(10) 0.0288(5) Uani 1 1 d .
H31 H 0.7712 0.8436 -0.1342 0.035 Uiso 1 1 calc R
C32 C 0.81764(16) 0.91529(11) -0.06581(9) 0.0283(5) Uani 1 1 d .
H32 H 0.7965 0.9585 -0.0883 0.034 Uiso 1 1 calc R
C33 C 0.86323(15) 0.92053(10) -0.00579(9) 0.0244(5) Uani 1 1 d .
H33 H 0.8737 0.9677 0.0126 0.029 Uiso 1 1 calc R
C34 C 0.92497(16) 0.71923(10) 0.03001(9) 0.0198(5) Uani 1 1 d .
C35 C 0.90569(16) 0.61691(9) 0.10304(9) 0.0234(5) Uani 1 1 d .
H35 H 0.8432 0.5985 0.1308 0.028 Uiso 1 1 calc R
C36 C 1.01094(15) 0.63495(10) 0.14500(9) 0.0294(6) Uani 1 1 d .
H36A H 1.0780 0.6460 0.1191 0.044 Uiso 1 1 calc R
H36B H 1.0291 0.5926 0.1718 0.044 Uiso 1 1 calc R
H36C H 0.9933 0.6777 0.1710 0.044 Uiso 1 1 calc R
C37 C 0.93164(16) 0.55519(10) 0.05700(9) 0.0310(6) Uani 1 1 d .
H37A H 0.8634 0.5470 0.0297 0.046 Uiso 1 1 calc R
H37B H 0.9499 0.5099 0.0801 0.046 Uiso 1 1 calc R
H37C H 0.9983 0.5691 0.0317 0.046 Uiso 1 1 calc R
C38 C 0.74154(15) 0.70851(10) 0.08848(9) 0.0207(5) Uani 1 1 d .
H38 H 0.7233 0.7538 0.0636 0.025 Uiso 1 1 calc R
C39 C 0.73572(16) 0.72889(10) 0.15702(9) 0.0271(5) Uani 1 1 d .
H39A H 0.7497 0.6850 0.1826 0.041 Uiso 1 1 calc R
H39B H 0.6585 0.7489 0.1657 0.041 Uiso 1 1 calc R
H39C H 0.7951 0.7660 0.1669 0.041 Uiso 1 1 calc R
C40 C 0.65106(15) 0.65018(10) 0.07025(9) 0.0285(5) Uani 1 1 d .
H40A H 0.6594 0.6372 0.0262 0.043 Uiso 1 1 calc R
H40B H 0.5728 0.6698 0.0768 0.043 Uiso 1 1 calc R
H40C H 0.6630 0.6062 0.0962 0.043 Uiso 1 1 calc R
C41 C 0.82023(16) 0.70907(10) -0.09201(9) 0.0329(6) Uani 1 1 d .
H41A H 0.7766 0.7146 -0.1316 0.049 Uiso 1 1 calc R
H41B H 0.7780 0.6759 -0.0644 0.049 Uiso 1 1 calc R
H41C H 0.8973 0.6885 -0.1001 0.049 Uiso 1 1 calc R
C42 C 1.20118(16) 0.79633(10) 0.19318(10) 0.0186(5) Uani 1 1 d .
C43 C 1.31685(16) 0.81015(11) 0.09606(9) 0.0289(5) Uani 1 1 d .
H43 H 1.2528 0.8457 0.0858 0.035 Uiso 1 1 calc R
C44 C 1.43088(16) 0.85231(12) 0.09411(10) 0.0457(7) Uani 1 1 d .
H44A H 1.4307 0.8916 0.1255 0.069 Uiso 1 1 calc R
H44B H 1.4398 0.8739 0.0525 0.069 Uiso 1 1 calc R
H44C H 1.4958 0.8186 0.1030 0.069 Uiso 1 1 calc R
C45 C 1.31098(17) 0.74883(11) 0.04757(10) 0.0419(6) Uani 1 1 d .
H45A H 1.3689 0.7110 0.0582 0.063 Uiso 1 1 calc R
H45B H 1.3272 0.7692 0.0063 0.063 Uiso 1 1 calc R
H45C H 1.2331 0.7269 0.0470 0.063 Uiso 1 1 calc R
C46 C 1.38713(15) 0.73201(10) 0.18569(9) 0.0223(5) Uani 1 1 d .
H46 H 1.4464 0.7259 0.1526 0.027 Uiso 1 1 calc R
C47 C 1.34362(16) 0.65458(9) 0.20073(10) 0.0357(6) Uani 1 1 d .
H47A H 1.2906 0.6569 0.2359 0.054 Uiso 1 1 calc R
H47B H 1.4100 0.6230 0.2118 0.054 Uiso 1 1 calc R
H47C H 1.3023 0.6342 0.1641 0.054 Uiso 1 1 calc R
C48 C 1.44952(15) 0.76936(10) 0.24032(9) 0.0285(5) Uani 1 1 d .
H48A H 1.4751 0.8185 0.2277 0.043 Uiso 1 1 calc R
H48B H 1.5173 0.7399 0.2532 0.043 Uiso 1 1 calc R
H48C H 1.3964 0.7737 0.2753 0.043 Uiso 1 1 calc R

loop_
_atom_site_aniso_label
_atom_site_aniso_U_11
_atom_site_aniso_U_22
_atom_site_aniso_U_33
_atom_site_aniso_U_23
_atom_site_aniso_U_13
_atom_site_aniso_U_12
O1 0.0293(9) 0.0199(8) 0.0304(10) -0.0008(7) -0.0053(6) 0.0073(7)
O2 0.0186(8) 0.0198(8) 0.0371(10) 0.0001(7) -0.0041(6) -0.0020(6)
O3 0.0174(8) 0.0251(8) 0.0304(9) -0.0050(7) 0.0001(6) 0.0011(6)
O4 0.0198(8) 0.0230(8) 0.0229(9) 0.0023(7) -0.0008(6) 0.0023(6)
N1 0.0180(10) 0.0179(9) 0.0257(11) -0.0029(8) -0.0010(7) -0.0014(8)
N2 0.0157(10) 0.0151(9) 0.0286(11) 0.0007(8) -0.0021(7) 0.0012(7)
N3 0.0143(9) 0.0191(9) 0.0235(11) 0.0010(8) -0.0001(7) 0.0009(7)
N4 0.0152(9) 0.0211(10) 0.0196(11) 0.0012(8) -0.0028(7) 0.0024(7)
C1 0.0270(13) 0.0131(11) 0.0257(14) -0.0002(10) -0.0049(10) 0.0005(9)
C2 0.0178(11) 0.0122(11) 0.0235(13) 0.0021(10) -0.0051(9) -0.0014(9)
C3 0.0181(12) 0.0092(11) 0.0269(14) 0.0013(9) -0.0066(9) 0.0001(8)
C4 0.0229(12) 0.0158(11) 0.0267(14) -0.0007(10) -0.0044(9) 0.0000(9)
C5 0.0192(12) 0.0174(11) 0.0399(16) -0.0014(11) -0.0049(11) -0.0010(9)
C6 0.0290(13) 0.0169(12) 0.0286(15) -0.0020(10) -0.0134(10) -0.0018(10)
C7 0.0336(14) 0.0304(13) 0.0293(15) -0.0022(11) -0.0100(10) -0.0007(10)
C8 0.0224(12) 0.0241(12) 0.0174(13) -0.0020(10) -0.0072(9) 0.0016(10)
C9 0.0191(12) 0.0185(11) 0.0267(14) -0.0015(10) -0.0003(9) 0.0014(9)
C10 0.0301(13) 0.0284(13) 0.0331(15) 0.0041(11) 0.0012(10) 0.0020(10)
C11 0.0289(13) 0.0233(12) 0.0354(15) -0.0033(11) 0.0053(10) -0.0052(10)
C12 0.0185(12) 0.0293(13) 0.0313(15) -0.0020(11) 0.0025(10) -0.0014(10)
C13 0.0296(13) 0.0344(14) 0.0360(16) 0.0008(12) 0.0068(10) 0.0062(10)
C14 0.0212(13) 0.0542(16) 0.0399(16) -0.0048(13) -0.0074(10) -0.0015(11)
C15 0.0159(11) 0.0174(11) 0.0223(13) 0.0017(10) -0.0035(9) -0.0026(9)
C16 0.0197(11) 0.0156(11) 0.0242(13) -0.0014(9) -0.0001(9) -0.0007(9)
C17 0.0158(11) 0.0144(11) 0.0213(13) 0.0008(9) -0.0023(9) 0.0005(9)
C18 0.0156(11) 0.0162(11) 0.0203(13) 0.0015(10) -0.0029(9) -0.0032(9)
C19 0.0180(12) 0.0149(11) 0.0254(14) -0.0010(9) 0.0007(9) -0.0030(9)
C20 0.0109(11) 0.0169(11) 0.0219(13) 0.0003(9) -0.0015(9) -0.0018(8)
C21 0.0229(13) 0.0205(12) 0.0165(13) 0.0012(10) -0.0039(9) 0.0008(10)
C22 0.0187(12) 0.0177(12) 0.0405(15) 0.0003(11) 0.0001(10) 0.0003(9)
C23 0.0318(14) 0.0239(12) 0.0535(18) 0.0083(12) 0.0060(11) 0.0011(10)
C24 0.0304(14) 0.0233(13) 0.0550(18) -0.0090(12) -0.0102(11) -0.0009(10)
C25 0.0206(12) 0.0189(12) 0.0343(15) 0.0021(10) 0.0009(10) 0.0054(9)
C26 0.0267(13) 0.0326(13) 0.0404(16) 0.0021(12) 0.0069(10) 0.0086(10)
C27 0.0248(13) 0.0305(13) 0.0483(17) 0.0090(12) -0.0097(11) 0.0051(10)
C28 0.0121(11) 0.0238(12) 0.0209(13) -0.0001(10) -0.0017(9) 0.0023(9)
C29 0.0130(11) 0.0190(11) 0.0222(13) 0.0007(10) 0.0002(8) 0.0003(9)
C30 0.0184(12) 0.0259(12) 0.0217(13) -0.0030(10) -0.0012(9) -0.0030(9)
C31 0.0252(13) 0.0400(14) 0.0209(14) 0.0031(11) -0.0062(10) -0.0035(10)
C32 0.0305(13) 0.0273(13) 0.0268(14) 0.0038(11) -0.0054(10) 0.0031(10)
C33 0.0247(12) 0.0219(12) 0.0267(14) -0.0018(10) -0.0009(9) 0.0019(9)
C34 0.0182(12) 0.0220(12) 0.0191(13) -0.0067(10) -0.0058(9) -0.0030(10)
C35 0.0215(12) 0.0183(12) 0.0304(14) 0.0039(10) -0.0012(9) 0.0028(9)
C36 0.0300(13) 0.0256(12) 0.0324(15) -0.0002(11) -0.0075(10) 0.0080(10)
C37 0.0282(13) 0.0229(12) 0.0416(16) -0.0052(11) -0.0041(10) 0.0017(10)
C38 0.0131(11) 0.0246(12) 0.0244(13) 0.0007(10) -0.0016(9) 0.0043(9)
C39 0.0197(12) 0.0319(13) 0.0297(14) -0.0006(11) 0.0008(9) 0.0043(10)
C40 0.0172(12) 0.0330(13) 0.0353(15) -0.0018(11) -0.0027(9) 0.0005(10)
C41 0.0347(14) 0.0377(14) 0.0260(14) -0.0055(11) -0.0045(10) -0.0045(11)
C42 0.0175(12) 0.0161(11) 0.0220(13) -0.0051(10) -0.0038(9) -0.0039(9)
C43 0.0153(12) 0.0452(14) 0.0261(15) 0.0095(12) -0.0011(9) 0.0045(10)
C44 0.0227(14) 0.0682(17) 0.0461(18) 0.0315(14) 0.0002(11) -0.0042(12)
C45 0.0285(14) 0.0741(18) 0.0232(15) -0.0045(13) 0.0002(10) 0.0201(12)
C46 0.0154(11) 0.0268(12) 0.0245(13) -0.0006(10) -0.0046(9) 0.0080(9)
C47 0.0291(14) 0.0207(12) 0.0570(18) -0.0033(12) -0.0080(11) 0.0054(10)
C48 0.0235(13) 0.0333(13) 0.0285(14) 0.0000(11) -0.0080(10) 0.0029(10)

loop_
_atom_type_symbol
_atom_type_description
_atom_type_scat_dispersion_real
_atom_type_scat_dispersion_imag
_atom_type_scat_source
C C 0.0033 0.0016 'International Tables Vol C Tables 4.2.6.8 and 6.1.1.4'
H H 0.0000 0.0000 'International Tables Vol C Tables 4.2.6.8 and 6.1.1.4'
N N 0.0061 0.0033 'International Tables Vol C Tables 4.2.6.8 and 6.1.1.4'
O O 0.0106 0.0060 'International Tables Vol C Tables 4.2.6.8 and 6.1.1.4'

loop_
_geom_angle_atom_site_label_1
_geom_angle_atom_site_label_2
_geom_angle_atom_site_label_3
_geom_angle
C8 N1 C9 122.72(16)
C8 N1 C12 119.81(15)
C9 N1 C12 117.45(15)
C21 N2 C22 123.29(16)
C21 N2 C25 119.37(15)
C22 N2 C25 117.19(14)
C34 N3 C38 123.14(15)
C34 N3 C35 119.66(16)
C38 N3 C35 117.20(15)
C42 N4 C43 124.88(15)
C42 N4 C46 118.95(17)
C43 N4 C46 116.11(15)
C6 C1 C2 118.21(19)
C6 C1 C7 120.81(17)
C2 C1 C7 120.97(19)
C3 C2 C1 120.61(18)
C3 C2 C8 123.50(16)
C1 C2 C8 115.84(18)
C2 C3 C4 119.39(17)
C2 C3 C15 123.49(17)
C4 C3 C15 117.11(18)
C5 C4 C3 120.0(2)
C5 C4 H4 120.0
C3 C4 H4 120.0
C6 C5 C4 120.0(2)
C6 C5 H5 120.0
C4 C5 H5 120.0
C5 C6 C1 121.74(18)
C5 C6 H6 119.1
C1 C6 H6 119.1
C1 C7 H7A 109.5
C1 C7 H7B 109.5
H7A C7 H7B 109.5
C1 C7 H7C 109.5
H7A C7 H7C 109.5
H7B C7 H7C 109.5
O1 C8 N1 123.12(18)
O1 C8 C2 118.70(17)
N1 C8 C2 118.11(16)
N1 C9 C11 111.14(14)
N1 C9 C10 111.79(16)
C11 C9 C10 111.59(15)
N1 C9 H9 107.3
C11 C9 H9 107.3
C10 C9 H9 107.3
C9 C10 H10A 109.5
C9 C10 H10B 109.5
H10A C10 H10B 109.5
C9 C10 H10C 109.5
H10A C10 H10C 109.5
H10B C10 H10C 109.5
C9 C11 H11A 109.5
C9 C11 H11B 109.5
H11A C11 H11B 109.5
C9 C11 H11C 109.5
H11A C11 H11C 109.5
H11B C11 H11C 109.5
N1 C12 C13 112.06(15)
N1 C12 C14 112.27(17)
C13 C12 C14 112.82(17)
N1 C12 H12 106.4
C13 C12 H12 106.4
C14 C12 H12 106.4
C12 C13 H13A 109.5
C12 C13 H13B 109.5
H13A C13 H13B 109.5
C12 C13 H13C 109.5
H13A C13 H13C 109.5
H13B C13 H13C 109.5
C12 C14 H14A 109.5
C12 C14 H14B 109.5
H14A C14 H14B 109.5
C12 C14 H14C 109.5
H14A C14 H14C 109.5
H14B C14 H14C 109.5
C16 C15 C20 117.50(16)
C16 C15 C3 120.10(17)
C20 C15 C3 122.31(16)
C17 C16 C15 122.60(18)
C17 C16 H16 118.7
C15 C16 H16 118.7
C16 C17 C18 119.98(17)
C16 C17 C21 117.47(17)
C18 C17 C21 121.79(16)
C19 C18 C17 117.26(17)
C19 C18 C28 121.17(17)
C17 C18 C28 121.35(16)
C20 C19 C18 122.72(18)
C20 C19 H19 118.6
C18 C19 H19 118.6
C19 C20 C15 119.61(16)
C19 C20 C42 121.64(17)
C15 C20 C42 118.17(16)
O2 C21 N2 123.53(17)
O2 C21 C17 117.88(16)
N2 C21 C17 118.36(16)
N2 C22 C24 112.59(17)
N2 C22 C23 111.90(14)
C24 C22 C23 110.48(16)
N2 C22 H22 107.2
C24 C22 H22 107.2
C23 C22 H22 107.2
C22 C23 H23A 109.5
C22 C23 H23B 109.5
H23A C23 H23B 109.5
C22 C23 H23C 109.5
H23A C23 H23C 109.5
H23B C23 H23C 109.5
C22 C24 H24A 109.5
C22 C24 H24B 109.5
H24A C24 H24B 109.5
C22 C24 H24C 109.5
H24A C24 H24C 109.5
H24B C24 H24C 109.5
N2 C25 C26 111.75(15)
N2 C25 C27 111.71(16)
C26 C25 C27 113.27(17)
N2 C25 H25 106.5
C26 C25 H25 106.5
C27 C25 H25 106.5
C25 C26 H26A 109.5
C25 C26 H26B 109.5
H26A C26 H26B 109.5
C25 C26 H26C 109.5
H26A C26 H26C 109.5
H26B C26 H26C 109.5
C25 C27 H27A 109.5
C25 C27 H27B 109.5
H27A C27 H27B 109.5
C25 C27 H27C 109.5
H27A C27 H27C 109.5
H27B C27 H27C 109.5
C33 C28 C29 118.24(17)
C33 C28 C18 117.82(17)
C29 C28 C18 123.89(16)
C28 C29 C30 120.69(17)
C28 C29 C34 121.90(16)
C30 C29 C34 116.98(16)
C31 C30 C29 119.08(17)
C31 C30 C41 120.38(17)
C29 C30 C41 120.53(17)
C32 C31 C30 120.90(18)
C32 C31 H31 119.6
C30 C31 H31 119.6
C31 C32 C33 119.74(19)
C31 C32 H32 120.1
C33 C32 H32 120.1
C32 C33 C28 121.33(18)
C32 C33 H33 119.3
C28 C33 H33 119.3
O3 C34 N3 123.59(17)
O3 C34 C29 117.03(18)
N3 C34 C29 119.38(17)
N3 C35 C36 111.22(14)
N3 C35 C37 112.46(16)
C36 C35 C37 111.99(16)
N3 C35 H35 106.9
C36 C35 H35 106.9
C37 C35 H35 106.9
C35 C36 H36A 109.5
C35 C36 H36B 109.5
H36A C36 H36B 109.5
C35 C36 H36C 109.5
H36A C36 H36C 109.5
H36B C36 H36C 109.5
C35 C37 H37A 109.5
C35 C37 H37B 109.5
H37A C37 H37B 109.5
C35 C37 H37C 109.5
H37A C37 H37C 109.5
H37B C37 H37C 109.5
N3 C38 C39 111.68(13)
N3 C38 C40 110.49(15)
C39 C38 C40 111.87(16)
N3 C38 H38 107.5
C39 C38 H38 107.5
C40 C38 H38 107.5
C38 C39 H39A 109.5
C38 C39 H39B 109.5
H39A C39 H39B 109.5
C38 C39 H39C 109.5
H39A C39 H39C 109.5
H39B C39 H39C 109.5
C38 C40 H40A 109.5
C38 C40 H40B 109.5
H40A C40 H40B 109.5
C38 C40 H40C 109.5
H40A C40 H40C 109.5
H40B C40 H40C 109.5
C30 C41 H41A 109.5
C30 C41 H41B 109.5
H41A C41 H41B 109.5
C30 C41 H41C 109.5
H41A C41 H41C 109.5
H41B C41 H41C 109.5
O4 C42 N4 122.07(17)
O4 C42 C20 117.12(18)
N4 C42 C20 120.81(18)
N4 C43 C44 111.97(15)
N4 C43 C45 110.22(16)
C44 C43 C45 112.06(18)
N4 C43 H43 107.4
C44 C43 H43 107.4
C45 C43 H43 107.4
C43 C44 H44A 109.5
C43 C44 H44B 109.5
H44A C44 H44B 109.5
C43 C44 H44C 109.5
H44A C44 H44C 109.5
H44B C44 H44C 109.5
C43 C45 H45A 109.5
C43 C45 H45B 109.5
H45A C45 H45B 109.5
C43 C45 H45C 109.5
H45A C45 H45C 109.5
H45B C45 H45C 109.5
N4 C46 C48 110.97(14)
N4 C46 C47 113.14(15)
C48 C46 C47 113.55(16)
N4 C46 H46 106.2
C48 C46 H46 106.2
C47 C46 H46 106.2
C46 C47 H47A 109.5
C46 C47 H47B 109.5
H47A C47 H47B 109.5
C46 C47 H47C 109.5
H47A C47 H47C 109.5
H47B C47 H47C 109.5
C46 C48 H48A 109.5
C46 C48 H48B 109.5
H48A C48 H48B 109.5
C46 C48 H48C 109.5
H48A C48 H48C 109.5
H48B C48 H48C 109.5

loop_
_geom_bond_atom_site_label_1
_geom_bond_atom_site_label_2
_geom_bond_distance
O1 C8 1.235(2)
O2 C21 1.2289(19)
O3 C34 1.244(2)
O4 C42 1.234(2)
N1 C8 1.356(2)
N1 C9 1.478(2)
N1 C12 1.486(2)
N2 C21 1.357(2)
N2 C22 1.475(2)
N2 C25 1.482(2)
N3 C34 1.341(2)
N3 C38 1.481(2)
N3 C35 1.483(2)
N4 C42 1.353(2)
N4 C43 1.472(2)
N4 C46 1.483(2)
C1 C6 1.381(2)
C1 C2 1.411(2)
C1 C7 1.505(3)
C2 C3 1.389(3)
C2 C8 1.512(3)
C3 C4 1.401(2)
C3 C15 1.498(2)
C4 C5 1.382(2)
C4 H4 0.9500
C5 C6 1.377(3)
C5 H5 0.9500
C6 H6 0.9500
C7 H7A 0.9800
C7 H7B 0.9800
C7 H7C 0.9800
C9 C11 1.518(2)
C9 C10 1.523(2)
C9 H9 1.0000
C10 H10A 0.9800
C10 H10B 0.9800
C10 H10C 0.9800
C11 H11A 0.9800
C11 H11B 0.9800
C11 H11C 0.9800
C12 C13 1.512(3)
C12 C14 1.526(2)
C12 H12 1.0000
C13 H13A 0.9800
C13 H13B 0.9800
C13 H13C 0.9800
C14 H14A 0.9800
C14 H14B 0.9800
C14 H14C 0.9800
C15 C16 1.393(2)
C15 C20 1.403(2)
C16 C17 1.389(2)
C16 H16 0.9500
C17 C18 1.400(2)
C17 C21 1.517(2)
C18 C19 1.397(2)
C18 C28 1.496(2)
C19 C20 1.391(2)
C19 H19 0.9500
C20 C42 1.521(2)
C22 C24 1.521(2)
C22 C23 1.529(2)
C22 H22 1.0000
C23 H23A 0.9800
C23 H23B 0.9800
C23 H23C 0.9800
C24 H24A 0.9800
C24 H24B 0.9800
C24 H24C 0.9800
C25 C26 1.514(3)
C25 C27 1.531(2)
C25 H25 1.0000
C26 H26A 0.9800
C26 H26B 0.9800
C26 H26C 0.9800
C27 H27A 0.9800
C27 H27B 0.9800
C27 H27C 0.9800
C28 C33 1.396(2)
C28 C29 1.398(2)
C29 C30 1.404(2)
C29 C34 1.510(2)
C30 C31 1.386(2)
C30 C41 1.511(2)
C31 C32 1.379(2)
C31 H31 0.9500
C32 C33 1.381(2)
C32 H32 0.9500
C33 H33 0.9500
C35 C36 1.527(2)
C35 C37 1.527(2)
C35 H35 1.0000
C36 H36A 0.9800
C36 H36B 0.9800
C36 H36C 0.9800
C37 H37A 0.9800
C37 H37B 0.9800
C37 H37C 0.9800
C38 C39 1.517(2)
C38 C40 1.529(2)
C38 H38 1.0000
C39 H39A 0.9800
C39 H39B 0.9800
C39 H39C 0.9800
C40 H40A 0.9800
C40 H40B 0.9800
C40 H40C 0.9800
C41 H41A 0.9800
C41 H41B 0.9800
C41 H41C 0.9800
C43 C44 1.519(2)
C43 C45 1.523(3)
C43 H43 1.0000
C44 H44A 0.9800
C44 H44B 0.9800
C44 H44C 0.9800
C45 H45A 0.9800
C45 H45B 0.9800
C45 H45C 0.9800
C46 C48 1.519(2)
C46 C47 1.529(2)
C46 H46 1.0000
C47 H47A 0.9800
C47 H47B 0.9800
C47 H47C 0.9800
C48 H48A 0.9800
C48 H48B 0.9800
C48 H48C 0.9800

loop_
_geom_torsion_atom_site_label_1
_geom_torsion_atom_site_label_2
_geom_torsion_atom_site_label_3
_geom_torsion_atom_site_label_4
_geom_torsion
C6 C1 C2 C3 -1.9(3)
C7 C1 C2 C3 177.28(17)
C6 C1 C2 C8 -179.65(16)
C7 C1 C2 C8 -0.5(3)
C1 C2 C3 C4 0.0(3)
C8 C2 C3 C4 177.57(16)
C1 C2 C3 C15 -178.76(16)
C8 C2 C3 C15 -1.2(3)
C2 C3 C4 C5 2.0(3)
C15 C3 C4 C5 -179.19(16)
C3 C4 C5 C6 -2.0(3)
C4 C5 C6 C1 0.0(3)
C2 C1 C6 C5 1.9(3)
C7 C1 C6 C5 -177.28(18)
C9 N1 C8 O1 178.10(16)
C12 N1 C8 O1 -3.8(3)
C9 N1 C8 C2 -4.8(3)
C12 N1 C8 C2 173.27(16)
C3 C2 C8 O1 -101.0(2)
C1 C2 C8 O1 76.7(2)
C3 C2 C8 N1 81.8(2)
C1 C2 C8 N1 -100.5(2)
C8 N1 C9 C11 -118.84(19)
C12 N1 C9 C11 63.0(2)
C8 N1 C9 C10 115.74(19)
C12 N1 C9 C10 -62.38(19)
C8 N1 C12 C13 -64.4(2)
C9 N1 C12 C13 113.78(18)
C8 N1 C12 C14 63.8(2)
C9 N1 C12 C14 -118.05(18)
C2 C3 C15 C16 47.1(3)
C4 C3 C15 C16 -131.70(19)
C2 C3 C15 C20 -136.3(2)
C4 C3 C15 C20 44.9(2)
C20 C15 C16 C17 -3.7(3)
C3 C15 C16 C17 173.09(18)
C15 C16 C17 C18 -1.6(3)
C15 C16 C17 C21 168.60(17)
C16 C17 C18 C19 4.8(3)
C21 C17 C18 C19 -164.98(17)
C16 C17 C18 C28 -169.98(17)
C21 C17 C18 C28 20.3(3)
C17 C18 C19 C20 -2.8(3)
C28 C18 C19 C20 171.91(17)
C18 C19 C20 C15 -2.4(3)
C18 C19 C20 C42 168.81(18)
C16 C15 C20 C19 5.5(3)
C3 C15 C20 C19 -171.13(17)
C16 C15 C20 C42 -165.96(17)
C3 C15 C20 C42 17.4(3)
C22 N2 C21 O2 -168.84(17)
C25 N2 C21 O2 6.6(3)
C22 N2 C21 C17 16.9(3)
C25 N2 C21 C17 -167.65(15)
C16 C17 C21 O2 -114.2(2)
C18 C17 C21 O2 55.8(3)
C16 C17 C21 N2 60.4(2)
C18 C17 C21 N2 -129.65(19)
C21 N2 C22 C24 -116.47(19)
C25 N2 C22 C24 68.0(2)
C21 N2 C22 C23 118.39(19)
C25 N2 C22 C23 -57.1(2)
C21 N2 C25 C26 60.6(2)
C22 N2 C25 C26 -123.72(18)
C21 N2 C25 C27 -67.5(2)
C22 N2 C25 C27 108.21(18)
C19 C18 C28 C33 -132.49(19)
C17 C18 C28 C33 42.0(3)
C19 C18 C28 C29 44.9(3)
C17 C18 C28 C29 -140.55(19)
C33 C28 C29 C30 -0.4(3)
C18 C28 C29 C30 -177.81(17)
C33 C28 C29 C34 171.84(18)
C18 C28 C29 C34 -5.6(3)
C28 C29 C30 C31 -0.3(3)
C34 C29 C30 C31 -172.92(17)
C28 C29 C30 C41 178.74(17)
C34 C29 C30 C41 6.1(3)
C29 C30 C31 C32 0.7(3)
C41 C30 C31 C32 -178.39(18)
C30 C31 C32 C33 -0.3(3)
C31 C32 C33 C28 -0.5(3)
C29 C28 C33 C32 0.8(3)
C18 C28 C33 C32 178.36(18)
C38 N3 C34 O3 -177.47(16)
C35 N3 C34 O3 2.7(3)
C38 N3 C34 C29 2.2(3)
C35 N3 C34 C29 -177.60(15)
C28 C29 C34 O3 -94.6(2)
C30 C29 C34 O3 78.0(2)
C28 C29 C34 N3 85.7(2)
C30 C29 C34 N3 -101.7(2)
C34 N3 C35 C36 65.3(2)
C38 N3 C35 C36 -114.55(18)
C34 N3 C35 C37 -61.2(2)
C38 N3 C35 C37 118.92(18)
C34 N3 C38 C39 -117.62(19)
C35 N3 C38 C39 62.2(2)
C34 N3 C38 C40 117.17(19)
C35 N3 C38 C40 -63.0(2)
C43 N4 C42 O4 -178.30(17)
C46 N4 C42 O4 -1.3(3)
C43 N4 C42 C20 2.2(3)
C46 N4 C42 C20 179.24(15)
C19 C20 C42 O4 -123.2(2)
C15 C20 C42 O4 48.1(2)
C19 C20 C42 N4 56.2(3)
C15 C20 C42 N4 -132.43(18)
C42 N4 C43 C44 120.96(19)
C46 N4 C43 C44 -56.1(2)
C42 N4 C43 C45 -113.58(19)
C46 N4 C43 C45 69.33(19)
C42 N4 C46 C48 -66.8(2)
C43 N4 C46 C48 110.44(19)
C42 N4 C46 C47 62.1(2)
C43 N4 C46 C47 -120.58(18)

loop_
_cod_related_entry_id
_cod_related_entry_database
_cod_related_entry_code
1 ChemSpider 30653009
